data_4129261
loop_
_publ_author_name
'Buss, Joshua A.'
'Edouard, Guy A.'
'Cheng, Christine'
'Shi, Jade'
'Agapie, Theodor'

_publ_section_title
;
 Molybdenum catalyzed ammonia borane dehydrogenation: oxidation state
 specific mechanisms.
;
_journal_issue 32
_journal_name_full 'Journal of the American Chemical Society'
_journal_page_first 11272
_journal_page_last 11275
_journal_paper_doi 10.1021/ja5059923
_journal_volume 136
_journal_year 2014
_chemical_formula_moiety 'C30 H43 Mo P2, C24 H20 B, C4 H8 O'
_chemical_formula_sum 'C58 H71 B Mo O P2'
_chemical_formula_weight 952.83
_space_group_crystal_system monoclinic
_space_group_IT_number 14
_space_group_name_Hall '-P 2ybc'
_space_group_name_H-M_alt 'P 1 21/c 1'
_atom_sites_solution_hydrogens mixed
_audit_creation_date 2014-06-05
_audit_creation_method
;
Olex2 1.2
(compiled 2014.05.21 svn.r2940 for OlexSys, GUI svn.r4846),
 SHELXL-2014,
 and manual edit
;
_cell_angle_alpha 90
_cell_angle_beta 94.544(2)
_cell_angle_gamma 90
_cell_formula_units_Z 4
_cell_length_a 11.1314(5)
_cell_length_b 17.1403(8)
_cell_length_c 26.9594(12)
_cell_measurement_reflns_used 9977
_cell_measurement_temperature 100
_cell_measurement_theta_max 39.27
_cell_measurement_theta_min 2.27
_cell_volume 5127.6(4)
_computing_cell_refinement 'SAINT V8.34A (Bruker-AXS, 2007)'
_computing_data_collection 'APEX2 2014.1-1 (Bruker-AXS, 2007)'
_computing_data_reduction 'SAINT V8.34A (Bruker-AXS, 2007)'
_computing_molecular_graphics 'DIAMOND 3 (Crystal Impact, 1999)'
_computing_publication_material 'Olex2 (Dolomanov et al., 2009)'
_computing_structure_refinement 'SHELXL-2014/2 (Sheldrick, 2014)'
_computing_structure_solution 'XT-2014/1 (Sheldrick, 2012)'
_diffrn_ambient_temperature 100
_diffrn_detector_area_resol_mean 8.33
_diffrn_measured_fraction_theta_full 1.000
_diffrn_measured_fraction_theta_max 0.998
_diffrn_measurement_device_type 'Bruker APEX-II CCD'
_diffrn_measurement_method '\f and \w scans'
_diffrn_radiation_type MoK\a
_diffrn_radiation_wavelength 0.71073
_diffrn_reflns_av_R_equivalents 0.0681
_diffrn_reflns_av_unetI/netI 0.0392
_diffrn_reflns_Laue_measured_fraction_full 1.000
_diffrn_reflns_Laue_measured_fraction_max 0.998
_diffrn_reflns_limit_h_max 22
_diffrn_reflns_limit_h_min -21
_diffrn_reflns_limit_k_max 33
_diffrn_reflns_limit_k_min -34
_diffrn_reflns_limit_l_max 53
_diffrn_reflns_limit_l_min -54
_diffrn_reflns_number 432203
_diffrn_reflns_point_group_measured_fraction_full 1.000
_diffrn_reflns_point_group_measured_fraction_max 0.998
_diffrn_reflns_theta_full 25.000
_diffrn_reflns_theta_max 45.385
_diffrn_reflns_theta_min 1.409
_diffrn_standards_number 0
_exptl_absorpt_coefficient_mu 0.357
_exptl_absorpt_correction_T_max 0.7489
_exptl_absorpt_correction_T_min 0.6927
_exptl_absorpt_correction_type multi-scan
_exptl_absorpt_process_details
;
SADABS-2012/1 (Bruker,2012) was used for absorption correction.
wR2(int) was 0.0618 before and 0.0578 after correction.
The Ratio of minimum to maximum transmission is 0.9250.
The \l/2 correction factor is 0.0015.
;
_exptl_crystal_colour yellow
_exptl_crystal_density_diffrn 1.234
_exptl_crystal_description block
_exptl_crystal_F_000 2016
_exptl_crystal_size_max 0.436
_exptl_crystal_size_mid 0.225
_exptl_crystal_size_min 0.223
_refine_diff_density_max 1.902
_refine_diff_density_min -1.280
_refine_diff_density_rms 0.090
_refine_ls_extinction_method none
_refine_ls_goodness_of_fit_ref 1.092
_refine_ls_hydrogen_treatment mixed
_refine_ls_matrix_type full
_refine_ls_number_parameters 820
_refine_ls_number_reflns 43060
_refine_ls_number_restraints 0
_refine_ls_restrained_S_all 1.092
_refine_ls_R_factor_all 0.0726
_refine_ls_R_factor_gt 0.0448
_refine_ls_shift/su_max 0.007
_refine_ls_shift/su_mean 0.000
_refine_ls_structure_factor_coef Fsqd
_refine_ls_weighting_details 'w=1/[\s^2^(Fo^2^)+(0.0419P)^2^+1.9295P] where P=(Fo^2^+2Fc^2^)/3'
_refine_ls_weighting_scheme calc
_refine_ls_wR_factor_gt 0.1007
_refine_ls_wR_factor_ref 0.1118
_reflns_Friedel_coverage 0.000
_reflns_number_gt 31568
_reflns_number_total 43060
_reflns_threshold_expression 'I > 2\s(I)'
_cod_data_source_file ja5059923_si_002.cif
_cod_data_source_block a14232
_cod_database_code 4129261
_shelxl_version_number 2014-2
_shelx_space_group_comment
;
The symmetry employed for this shelxl refinement is uniquely defined
by the following loop, which should always be used as a source of
symmetry information in preference to the above space-group names.
They are only intended as comments.
;
_shelx_estimated_absorpt_t_max 0.925
_shelx_estimated_absorpt_t_min 0.860
_olex2_refinement_description
;
1. Fixed Uiso
 At 1.2 times of:
  All C(H,H) groups
2.a Secondary CH2 refined with riding coordinates:
 C55(H55A,H55B), C56(H56A,H56B), C57(H57A,H57B), C58(H58A,H58B)
;
_olex2_submission_special_instructions 'No special instructions were received'

loop_
_space_group_symop_operation_xyz
'x, y, z'
'-x, y+1/2, -z+1/2'
'-x, -y, -z'
'x, -y-1/2, z-1/2'

loop_
_atom_site_label
_atom_site_type_symbol
_atom_site_fract_x
_atom_site_fract_y
_atom_site_fract_z
_atom_site_U_iso_or_equiv
_atom_site_adp_type
_atom_site_occupancy
_atom_site_site_symmetry_order
_atom_site_calc_flag
_atom_site_refinement_flags_posn
Mo1 Mo 0.68384(2) 0.68915(2) 0.18376(2) 0.01260(2) Uani 1 1 d .
P1 P 0.84988(2) 0.71230(2) 0.24744(2) 0.01423(4) Uani 1 1 d .
P2 P 0.65125(2) 0.71434(2) 0.09377(2) 0.01488(4) Uani 1 1 d .
C1 C 0.61595(9) 0.63633(5) 0.25712(3) 0.01446(13) Uani 1 1 d .
C2 C 0.54997(9) 0.70459(5) 0.24348(3) 0.01606(14) Uani 1 1 d .
C3 C 0.48140(9) 0.70877(6) 0.19619(3) 0.01633(14) Uani 1 1 d .
C4 C 0.48579(8) 0.64645(5) 0.16252(3) 0.01531(13) Uani 1 1 d .
C5 C 0.56250(9) 0.58164(5) 0.17414(3) 0.01539(13) Uani 1 1 d .
C6 C 0.62631(9) 0.57591(5) 0.22238(3) 0.01502(13) Uani 1 1 d .
C7 C 0.69137(9) 0.63690(5) 0.30510(3) 0.01612(14) Uani 1 1 d .
C8 C 0.80335(10) 0.67369(6) 0.30643(3) 0.01800(15) Uani 1 1 d .
C9 C 0.87541(12) 0.67734(7) 0.35140(4) 0.0252(2) Uani 1 1 d .
C10 C 0.83439(13) 0.64432(8) 0.39412(4) 0.0288(2) Uani 1 1 d .
C11 C 0.72266(13) 0.60822(7) 0.39239(4) 0.0259(2) Uani 1 1 d .
C12 C 0.64977(11) 0.60439(6) 0.34816(3) 0.02062(17) Uani 1 1 d .
C13 C 0.42846(9) 0.65314(6) 0.11087(3) 0.01716(14) Uani 1 1 d .
C14 C 0.49952(9) 0.67888(5) 0.07341(3) 0.01623(14) Uani 1 1 d .
C15 C 0.44988(10) 0.67916(7) 0.02396(4) 0.02059(17) Uani 1 1 d .
C16 C 0.33063(11) 0.65696(8) 0.01290(4) 0.0252(2) Uani 1 1 d .
C17 C 0.25996(11) 0.63386(9) 0.05054(4) 0.0275(2) Uani 1 1 d .
C18 C 0.30897(10) 0.63095(8) 0.09956(4) 0.02376(19) Uani 1 1 d .
C19 C 0.99467(9) 0.65932(6) 0.24402(4) 0.01903(15) Uani 1 1 d .
C20 C 0.97656(13) 0.57146(7) 0.25048(5) 0.0276(2) Uani 1 1 d .
C21 C 1.05753(11) 0.67375(8) 0.19664(5) 0.0253(2) Uani 1 1 d .
C22 C 0.89227(10) 0.81469(6) 0.26277(4) 0.02038(16) Uani 1 1 d .
C23 C 0.79202(12) 0.85684(7) 0.28751(5) 0.0262(2) Uani 1 1 d .
C24 C 0.92419(12) 0.86064(7) 0.21681(5) 0.0263(2) Uani 1 1 d .
C25 C 0.75003(10) 0.66679(6) 0.05098(3) 0.01918(15) Uani 1 1 d .
C26 C 0.87966(12) 0.69728(10) 0.05858(5) 0.0308(3) Uani 1 1 d .
C27 C 0.74572(12) 0.57826(7) 0.05637(4) 0.02398(19) Uani 1 1 d .
C28 C 0.64945(12) 0.81953(6) 0.07557(4) 0.02205(18) Uani 1 1 d .
C29 C 0.54082(13) 0.86026(7) 0.09535(5) 0.0280(2) Uani 1 1 d .
C30 C 0.65549(17) 0.83616(8) 0.01997(5) 0.0334(3) Uani 1 1 d .
H H 0.677(2) 0.7926(14) 0.1842(8) 0.053(7) Uiso 1 1 d .
H2 H 0.5481(16) 0.7454(10) 0.2655(6) 0.023(4) Uiso 1 1 d .
H3 H 0.4355(15) 0.7523(10) 0.1874(6) 0.022(4) Uiso 1 1 d .
H5 H 0.5678(15) 0.5402(10) 0.1515(6) 0.022(4) Uiso 1 1 d .
H6 H 0.6739(14) 0.5305(9) 0.2308(6) 0.017(4) Uiso 1 1 d .
H9 H 0.9484(17) 0.7012(10) 0.3548(7) 0.026(4) Uiso 1 1 d .
H10 H 0.8847(19) 0.6464(12) 0.4282(8) 0.042(5) Uiso 1 1 d .
H11 H 0.6936(18) 0.5871(12) 0.4207(8) 0.039(5) Uiso 1 1 d .
H12 H 0.5761(15) 0.5806(9) 0.3475(6) 0.018(4) Uiso 1 1 d .
H15 H 0.4916(17) 0.6937(10) -0.0014(7) 0.024(4) Uiso 1 1 d .
H16 H 0.2940(19) 0.6582(12) -0.0214(8) 0.041(5) Uiso 1 1 d .
H17 H 0.1809(18) 0.6192(11) 0.0437(7) 0.036(5) Uiso 1 1 d .
H18 H 0.2633(18) 0.6143(11) 0.1250(7) 0.036(5) Uiso 1 1 d .
H19 H 1.0452(17) 0.6779(10) 0.2728(7) 0.028(4) Uiso 1 1 d .
H20A H 0.9456(19) 0.5581(12) 0.2810(8) 0.043(6) Uiso 1 1 d .
H20B H 1.052(2) 0.5447(12) 0.2485(8) 0.043(6) Uiso 1 1 d .
H20C H 0.9225(17) 0.5506(11) 0.2241(7) 0.032(5) Uiso 1 1 d .
H21A H 1.0075(18) 0.6582(12) 0.1687(7) 0.036(5) Uiso 1 1 d .
H21B H 1.1359(19) 0.6443(12) 0.1983(8) 0.041(5) Uiso 1 1 d .
H21C H 1.074(2) 0.7254(14) 0.1910(8) 0.049(6) Uiso 1 1 d .
H22 H 0.9653(17) 0.8079(10) 0.2872(7) 0.026(4) Uiso 1 1 d .
H23A H 0.7175(19) 0.8596(12) 0.2644(7) 0.038(5) Uiso 1 1 d .
H23B H 0.816(2) 0.9104(13) 0.2974(8) 0.046(6) Uiso 1 1 d .
H23C H 0.7719(19) 0.8319(12) 0.3181(7) 0.035(5) Uiso 1 1 d .
H24A H 0.9803(18) 0.8332(12) 0.1959(7) 0.034(5) Uiso 1 1 d .
H24B H 0.9590(19) 0.9073(13) 0.2269(8) 0.042(5) Uiso 1 1 d .
H24C H 0.8541(18) 0.8705(11) 0.1957(7) 0.032(5) Uiso 1 1 d .
H25 H 0.7181(16) 0.6797(10) 0.0189(7) 0.024(4) Uiso 1 1 d .
H26A H 0.8836(17) 0.7502(12) 0.0539(7) 0.032(5) Uiso 1 1 d .
H26B H 0.925(2) 0.6738(13) 0.0335(8) 0.041(6) Uiso 1 1 d .
H26C H 0.9212(19) 0.6854(11) 0.0928(8) 0.039(5) Uiso 1 1 d .
H27A H 0.766(2) 0.5596(13) 0.0927(8) 0.046(6) Uiso 1 1 d .
H27B H 0.8039(18) 0.5539(12) 0.0360(7) 0.036(5) Uiso 1 1 d .
H27C H 0.6625(17) 0.5585(11) 0.0461(7) 0.030(5) Uiso 1 1 d .
H28 H 0.7257(17) 0.8406(11) 0.0949(7) 0.030(5) Uiso 1 1 d .
H29A H 0.4690(17) 0.8423(11) 0.0770(7) 0.031(5) Uiso 1 1 d .
H29B H 0.5475(18) 0.9186(11) 0.0891(7) 0.034(5) Uiso 1 1 d .
H29C H 0.5380(18) 0.8521(12) 0.1341(7) 0.036(5) Uiso 1 1 d .
H30A H 0.726(2) 0.8138(11) 0.0045(8) 0.039(5) Uiso 1 1 d .
H30B H 0.6537(19) 0.8922(12) 0.0127(8) 0.040(5) Uiso 1 1 d .
H30C H 0.5882(17) 0.8199(10) 0.0016(7) 0.026(4) Uiso 1 1 d .
HA H 0.7836(17) 0.6282(11) 0.1652(7) 0.031(5) Uiso 1 1 d .
HB H 0.7937(18) 0.7329(12) 0.1595(7) 0.037(5) Uiso 1 1 d .
C31 C 0.67197(10) 0.21229(6) 0.15359(4) 0.01985(16) Uani 1 1 d .
C32 C 0.65266(13) 0.16896(7) 0.10923(5) 0.0268(2) Uani 1 1 d .
C33 C 0.65942(15) 0.08762(8) 0.10791(6) 0.0332(3) Uani 1 1 d .
C34 C 0.68380(14) 0.04553(8) 0.15179(6) 0.0337(3) Uani 1 1 d .
C35 C 0.69987(12) 0.08594(7) 0.19645(5) 0.0288(2) Uani 1 1 d .
C36 C 0.69475(10) 0.16735(7) 0.19694(4) 0.02200(17) Uani 1 1 d .
C37 C 0.80034(9) 0.34006(6) 0.13237(4) 0.01844(15) Uani 1 1 d .
C38 C 0.86661(11) 0.29766(7) 0.09931(4) 0.02295(18) Uani 1 1 d .
C39 C 0.96945(13) 0.32777(9) 0.07959(5) 0.0309(3) Uani 1 1 d .
C40 C 1.01091(12) 0.40156(9) 0.09271(6) 0.0325(3) Uani 1 1 d .
C41 C 0.94924(11) 0.44503(8) 0.12590(5) 0.0290(2) Uani 1 1 d .
C42 C 0.84642(10) 0.41456(7) 0.14507(4) 0.02341(18) Uani 1 1 d .
C43 C 0.55810(9) 0.34098(6) 0.11613(3) 0.01693(14) Uani 1 1 d .
C44 C 0.56115(9) 0.41369(6) 0.09222(4) 0.01751(14) Uani 1 1 d .
C45 C 0.45906(10) 0.44846(6) 0.06830(4) 0.01985(16) Uani 1 1 d .
C46 C 0.34832(10) 0.41050(7) 0.06728(4) 0.02158(17) Uani 1 1 d .
C47 C 0.34248(10) 0.33701(7) 0.08890(4) 0.02300(18) Uani 1 1 d .
C48 C 0.44570(10) 0.30309(7) 0.11253(4) 0.02144(17) Uani 1 1 d .
C49 C 0.65859(9) 0.34530(6) 0.20828(4) 0.01691(14) Uani 1 1 d .
C50 C 0.55325(9) 0.38117(5) 0.22264(4) 0.01721(14) Uani 1 1 d .
C51 C 0.54363(10) 0.41166(6) 0.27024(4) 0.01961(16) Uani 1 1 d .
C52 C 0.64169(11) 0.40875(6) 0.30557(4) 0.02094(17) Uani 1 1 d .
C53 C 0.74794(11) 0.37428(7) 0.29270(4) 0.02389(19) Uani 1 1 d .
C54 C 0.75530(10) 0.34346(7) 0.24525(4) 0.02250(18) Uani 1 1 d .
B1 B 0.67253(10) 0.30834(7) 0.15252(4) 0.01755(16) Uani 1 1 d .
H32 H 0.6306(19) 0.1968(11) 0.0791(8) 0.036(5) Uiso 1 1 d .
H33 H 0.6499(19) 0.0613(12) 0.0765(8) 0.043(6) Uiso 1 1 d .
H34 H 0.6860(19) -0.0087(13) 0.1509(8) 0.044(6) Uiso 1 1 d .
H35 H 0.7161(18) 0.0603(12) 0.2275(7) 0.037(5) Uiso 1 1 d .
H36 H 0.7036(16) 0.1917(9) 0.2278(7) 0.021(4) Uiso 1 1 d .
H38 H 0.8440(17) 0.2498(11) 0.0897(7) 0.031(5) Uiso 1 1 d .
H39 H 1.0091(19) 0.2972(12) 0.0576(8) 0.038(5) Uiso 1 1 d .
H40 H 1.0812(19) 0.4200(12) 0.0786(8) 0.042(5) Uiso 1 1 d .
H41 H 0.978(2) 0.4981(13) 0.1362(8) 0.046(6) Uiso 1 1 d .
H42 H 0.8055(17) 0.4478(11) 0.1678(7) 0.030(5) Uiso 1 1 d .
H44 H 0.6328(16) 0.4411(10) 0.0924(6) 0.026(4) Uiso 1 1 d .
H45 H 0.4634(15) 0.4996(10) 0.0527(6) 0.021(4) Uiso 1 1 d .
H46 H 0.2776(16) 0.4356(10) 0.0518(7) 0.027(4) Uiso 1 1 d .
H47 H 0.2655(18) 0.3087(10) 0.0871(7) 0.029(5) Uiso 1 1 d .
H48 H 0.4397(18) 0.2543(12) 0.1272(7) 0.036(5) Uiso 1 1 d .
H50 H 0.4816(15) 0.3851(10) 0.1984(6) 0.021(4) Uiso 1 1 d .
H51 H 0.4680(16) 0.4344(10) 0.2774(7) 0.027(4) Uiso 1 1 d .
H52 H 0.6407(17) 0.4304(11) 0.3374(7) 0.031(5) Uiso 1 1 d .
H53 H 0.8155(16) 0.3745(11) 0.3163(6) 0.028(5) Uiso 1 1 d .
H54 H 0.8296(17) 0.3198(10) 0.2362(7) 0.027(4) Uiso 1 1 d .
O1 O 0.98217(17) 0.61825(11) 0.51267(6) 0.0679(5) Uani 1 1 d .
C55 C 1.1038(3) 0.6449(2) 0.51178(16) 0.0967(11) Uani 1 1 d .
H55A H 1.1061 0.7026 0.5111 0.116 Uiso 1 1 calc R
H55B H 1.1394 0.6251 0.4817 0.116 Uiso 1 1 calc R
C56 C 1.1714(4) 0.6158(4) 0.5564(3) 0.203(4) Uani 1 1 d .
H56A H 1.2332 0.5775 0.5480 0.243 Uiso 1 1 calc R
H56B H 1.2111 0.6590 0.5758 0.243 Uiso 1 1 calc R
C57 C 1.0749(6) 0.5776(4) 0.58467(19) 0.200(3) Uani 1 1 d .
H57A H 1.1023 0.5254 0.5966 0.239 Uiso 1 1 calc R
H57B H 1.0589 0.6097 0.6140 0.239 Uiso 1 1 calc R
C58 C 0.9768(4) 0.5710(3) 0.55510(13) 0.1154(15) Uani 1 1 d .
H58A H 0.9064 0.5864 0.5732 0.138 Uiso 1 1 calc R
H58B H 0.9660 0.5158 0.5448 0.138 Uiso 1 1 calc R

loop_
_atom_site_aniso_label
_atom_site_aniso_U_11
_atom_site_aniso_U_22
_atom_site_aniso_U_33
_atom_site_aniso_U_23
_atom_site_aniso_U_13
_atom_site_aniso_U_12
Mo1 0.01408(3) 0.01438(3) 0.00926(2) -0.00060(2) 0.00044(2) -0.00218(2)
P1 0.01489(10) 0.01468(8) 0.01281(8) -0.00122(6) -0.00083(7) -0.00126(7)
P2 0.01732(10) 0.01656(9) 0.01081(8) 0.00055(7) 0.00138(7) -0.00131(7)
C1 0.0171(4) 0.0156(3) 0.0108(3) -0.0008(2) 0.0017(2) -0.0024(2)
C2 0.0194(4) 0.0168(3) 0.0121(3) -0.0020(2) 0.0022(3) 0.0007(3)
C3 0.0168(4) 0.0182(3) 0.0140(3) -0.0011(2) 0.0018(3) 0.0009(3)
C4 0.0138(3) 0.0195(3) 0.0126(3) -0.0010(2) 0.0010(2) -0.0019(3)
C5 0.0168(4) 0.0167(3) 0.0126(3) -0.0027(2) 0.0005(2) -0.0019(3)
C6 0.0186(4) 0.0140(3) 0.0124(3) -0.0012(2) 0.0011(3) -0.0015(3)
C7 0.0215(4) 0.0163(3) 0.0105(3) -0.0009(2) 0.0008(3) -0.0008(3)
C8 0.0211(4) 0.0205(4) 0.0119(3) -0.0009(2) -0.0017(3) -0.0016(3)
C9 0.0266(5) 0.0331(5) 0.0147(3) -0.0015(3) -0.0048(3) -0.0026(4)
C10 0.0382(7) 0.0345(6) 0.0125(3) 0.0001(3) -0.0053(4) 0.0002(5)
C11 0.0395(6) 0.0270(5) 0.0113(3) 0.0012(3) 0.0013(4) 0.0000(4)
C12 0.0298(5) 0.0204(4) 0.0119(3) 0.0004(3) 0.0032(3) -0.0018(3)
C13 0.0155(4) 0.0228(4) 0.0130(3) -0.0014(3) 0.0000(3) 0.0003(3)
C14 0.0169(4) 0.0196(4) 0.0120(3) -0.0007(2) -0.0005(2) 0.0016(3)
C15 0.0211(4) 0.0277(5) 0.0125(3) -0.0006(3) -0.0013(3) 0.0036(3)
C16 0.0205(5) 0.0380(6) 0.0161(4) -0.0036(4) -0.0046(3) 0.0052(4)
C17 0.0164(4) 0.0445(7) 0.0208(4) -0.0048(4) -0.0037(3) 0.0017(4)
C18 0.0152(4) 0.0376(6) 0.0183(4) -0.0023(4) -0.0002(3) -0.0023(4)
C19 0.0174(4) 0.0200(4) 0.0192(4) -0.0024(3) -0.0017(3) 0.0017(3)
C20 0.0281(5) 0.0193(4) 0.0351(6) 0.0011(4) 0.0005(4) 0.0044(4)
C21 0.0221(5) 0.0289(5) 0.0256(5) -0.0029(4) 0.0057(4) 0.0022(4)
C22 0.0187(4) 0.0171(3) 0.0248(4) -0.0047(3) -0.0019(3) -0.0019(3)
C23 0.0257(5) 0.0234(4) 0.0295(5) -0.0095(4) 0.0016(4) 0.0016(4)
C24 0.0252(5) 0.0185(4) 0.0354(6) 0.0011(4) 0.0043(4) -0.0042(3)
C25 0.0197(4) 0.0256(4) 0.0125(3) 0.0005(3) 0.0032(3) 0.0007(3)
C26 0.0210(5) 0.0512(8) 0.0209(4) 0.0005(5) 0.0061(4) -0.0049(5)
C27 0.0295(5) 0.0256(4) 0.0171(4) 0.0004(3) 0.0037(3) 0.0078(4)
C28 0.0314(5) 0.0185(4) 0.0162(3) 0.0034(3) 0.0021(3) -0.0022(3)
C29 0.0368(6) 0.0200(4) 0.0271(5) 0.0027(4) 0.0019(4) 0.0051(4)
C30 0.0542(9) 0.0276(5) 0.0188(4) 0.0072(4) 0.0048(5) -0.0022(5)
C31 0.0196(4) 0.0202(4) 0.0197(4) -0.0013(3) 0.0016(3) 0.0001(3)
C32 0.0339(6) 0.0227(4) 0.0235(4) -0.0046(4) 0.0009(4) -0.0013(4)
C33 0.0398(7) 0.0243(5) 0.0355(6) -0.0094(4) 0.0021(5) -0.0013(5)
C34 0.0328(6) 0.0200(5) 0.0476(8) -0.0024(5) -0.0012(6) 0.0006(4)
C35 0.0253(5) 0.0238(5) 0.0365(6) 0.0048(4) -0.0023(4) 0.0001(4)
C36 0.0191(4) 0.0224(4) 0.0241(4) 0.0017(3) -0.0006(3) 0.0002(3)
C37 0.0154(4) 0.0230(4) 0.0169(3) 0.0015(3) 0.0006(3) 0.0019(3)
C38 0.0234(5) 0.0272(5) 0.0187(4) 0.0031(3) 0.0045(3) 0.0061(4)
C39 0.0264(6) 0.0401(6) 0.0277(5) 0.0091(5) 0.0111(4) 0.0104(5)
C40 0.0193(5) 0.0427(7) 0.0366(6) 0.0149(5) 0.0086(4) 0.0039(4)
C41 0.0177(5) 0.0317(6) 0.0376(6) 0.0068(5) 0.0027(4) -0.0028(4)
C42 0.0167(4) 0.0262(5) 0.0274(5) -0.0004(4) 0.0024(3) -0.0020(3)
C43 0.0157(4) 0.0203(4) 0.0147(3) -0.0020(3) 0.0005(3) -0.0012(3)
C44 0.0166(4) 0.0182(3) 0.0174(3) -0.0029(3) -0.0001(3) -0.0010(3)
C45 0.0191(4) 0.0213(4) 0.0187(4) -0.0020(3) -0.0012(3) 0.0013(3)
C46 0.0168(4) 0.0307(5) 0.0168(4) -0.0019(3) -0.0016(3) 0.0008(3)
C47 0.0171(4) 0.0334(5) 0.0182(4) 0.0004(3) -0.0005(3) -0.0052(4)
C48 0.0187(4) 0.0266(4) 0.0186(4) 0.0023(3) -0.0007(3) -0.0053(3)
C49 0.0155(4) 0.0186(3) 0.0166(3) -0.0007(3) 0.0012(3) -0.0009(3)
C50 0.0167(4) 0.0165(3) 0.0186(3) 0.0006(3) 0.0026(3) -0.0010(3)
C51 0.0210(4) 0.0174(3) 0.0211(4) -0.0002(3) 0.0054(3) -0.0004(3)
C52 0.0252(5) 0.0199(4) 0.0180(4) -0.0022(3) 0.0040(3) -0.0033(3)
C53 0.0218(5) 0.0317(5) 0.0178(4) -0.0047(3) -0.0010(3) -0.0006(4)
C54 0.0173(4) 0.0314(5) 0.0185(4) -0.0047(3) -0.0003(3) 0.0013(3)
B1 0.0166(4) 0.0201(4) 0.0158(4) -0.0012(3) 0.0006(3) -0.0012(3)
O1 0.0719(11) 0.0818(12) 0.0468(8) 0.0114(8) -0.0150(7) 0.0195(9)
C55 0.0665(19) 0.089(2) 0.134(3) 0.025(2) 0.0037(19) 0.0075(16)
C56 0.089(3) 0.198(6) 0.300(9) 0.101(6) -0.113(4) -0.034(3)
C57 0.246(7) 0.210(6) 0.120(4) 0.050(4) -0.134(5) -0.015(5)
C58 0.146(4) 0.129(3) 0.073(2) 0.046(2) 0.021(2) 0.059(3)

loop_
_atom_type_symbol
_atom_type_description
_atom_type_scat_dispersion_real
_atom_type_scat_dispersion_imag
_atom_type_scat_source
C C 0.0033 0.0016 'International Tables Vol C Tables 4.2.6.8 and 6.1.1.4'
H H 0.0000 0.0000 'International Tables Vol C Tables 4.2.6.8 and 6.1.1.4'
B B 0.0013 0.0007 'International Tables Vol C Tables 4.2.6.8 and 6.1.1.4'
Mo Mo -1.6832 0.6857 'International Tables Vol C Tables 4.2.6.8 and 6.1.1.4'
O O 0.0106 0.0060 'International Tables Vol C Tables 4.2.6.8 and 6.1.1.4'
P P 0.1023 0.0942 'International Tables Vol C Tables 4.2.6.8 and 6.1.1.4'

loop_
_geom_angle_atom_site_label_1
_geom_angle_atom_site_label_2
_geom_angle_atom_site_label_3
_geom_angle
P1 Mo1 P2 134.841(9)
P1 Mo1 H 82.2(7)
P1 Mo1 HA 79.9(6)
P1 Mo1 HB 69.9(7)
P2 Mo1 H 80.1(7)
P2 Mo1 HA 82.0(6)
P2 Mo1 HB 65.0(7)
C1 Mo1 P1 75.43(2)
C1 Mo1 P2 149.68(2)
C1 Mo1 H 111.2(7)
C1 Mo1 HA 106.5(7)
C1 Mo1 HB 145.3(7)
C2 Mo1 P1 89.16(3)
C2 Mo1 P2 128.17(3)
C2 Mo1 C1 35.41(3)
C2 Mo1 C3 36.15(3)
C2 Mo1 C4 63.77(3)
C2 Mo1 C6 64.10(3)
C2 Mo1 H 81.3(7)
C2 Mo1 HA 141.7(7)
C2 Mo1 HB 141.7(7)
C3 Mo1 P1 124.05(2)
C3 Mo1 P2 92.74(2)
C3 Mo1 C1 63.63(3)
C3 Mo1 C4 34.95(3)
C3 Mo1 H 79.2(7)
C3 Mo1 HA 145.7(7)
C3 Mo1 HB 139.8(7)
C4 Mo1 P1 149.43(2)
C4 Mo1 P2 75.67(2)
C4 Mo1 C1 74.18(3)
C4 Mo1 H 105.8(7)
C4 Mo1 HA 112.0(7)
C4 Mo1 HB 140.5(7)
C5 Mo1 P1 127.95(2)
C5 Mo1 P2 89.43(2)
C5 Mo1 C1 63.85(3)
C5 Mo1 C2 76.23(3)
C5 Mo1 C3 64.10(3)
C5 Mo1 C4 35.65(3)
C5 Mo1 C6 36.31(3)
C5 Mo1 H 141.3(7)
C5 Mo1 HA 81.9(7)
C5 Mo1 HB 141.9(7)
C6 Mo1 P1 92.33(2)
C6 Mo1 P2 124.42(2)
C6 Mo1 C1 35.06(3)
C6 Mo1 C3 75.59(3)
C6 Mo1 C4 63.97(3)
C6 Mo1 H 145.1(7)
C6 Mo1 HA 79.7(7)
C6 Mo1 HB 144.6(7)
H Mo1 HA 132.2(10)
H Mo1 HB 64.8(10)
HA Mo1 HB 67.5(10)
C8 P1 Mo1 107.43(3)
C8 P1 C19 99.91(5)
C8 P1 C22 103.44(5)
C19 P1 Mo1 119.63(3)
C22 P1 Mo1 118.24(4)
C22 P1 C19 105.48(5)
C14 P2 Mo1 107.25(3)
C14 P2 C25 104.26(5)
C14 P2 C28 104.49(5)
C25 P2 Mo1 119.33(3)
C25 P2 C28 104.86(5)
C28 P2 Mo1 115.20(3)
C2 C1 Mo1 70.01(5)
C2 C1 C7 117.83(8)
C6 C1 Mo1 71.05(5)
C6 C1 C2 120.28(8)
C6 C1 C7 120.93(8)
C7 C1 Mo1 122.17(6)
Mo1 C2 H2 126.2(11)
C1 C2 Mo1 74.58(5)
C1 C2 C3 120.06(8)
C1 C2 H2 119.9(11)
C3 C2 Mo1 73.23(5)
C3 C2 H2 119.9(11)
Mo1 C3 H3 127.0(11)
C2 C3 Mo1 70.61(5)
C2 C3 H3 120.8(10)
C4 C3 Mo1 73.36(6)
C4 C3 C2 119.52(9)
C4 C3 H3 119.7(10)
C3 C4 Mo1 71.69(5)
C3 C4 C5 120.20(8)
C3 C4 C13 120.74(9)
C5 C4 Mo1 69.76(5)
C5 C4 C13 118.15(8)
C13 C4 Mo1 121.86(6)
Mo1 C5 H5 127.9(10)
C4 C5 Mo1 74.59(5)
C4 C5 C6 119.94(8)
C4 C5 H5 121.0(10)
C6 C5 Mo1 72.96(5)
C6 C5 H5 118.9(10)
Mo1 C6 H6 128.2(10)
C1 C6 Mo1 73.89(5)
C1 C6 C5 119.47(8)
C1 C6 H6 120.9(9)
C5 C6 Mo1 70.73(5)
C5 C6 H6 119.6(9)
C8 C7 C1 117.88(8)
C8 C7 C12 120.83(9)
C12 C7 C1 121.24(9)
C7 C8 P1 116.99(7)
C7 C8 C9 119.45(9)
C9 C8 P1 123.53(9)
C8 C9 H9 123.6(11)
C10 C9 C8 119.66(11)
C10 C9 H9 116.8(11)
C9 C10 H10 121.9(12)
C11 C10 C9 120.37(10)
C11 C10 H10 117.7(12)
C10 C11 C12 120.73(10)
C10 C11 H11 121.2(13)
C12 C11 H11 118.0(13)
C7 C12 H12 121.2(10)
C11 C12 C7 118.95(11)
C11 C12 H12 119.9(10)
C14 C13 C4 118.23(8)
C18 C13 C4 120.94(9)
C18 C13 C14 120.76(9)
C13 C14 P2 116.52(7)
C15 C14 P2 124.52(8)
C15 C14 C13 118.91(9)
C14 C15 H15 122.7(12)
C16 C15 C14 120.04(10)
C16 C15 H15 117.3(12)
C15 C16 C17 120.49(10)
C15 C16 H16 121.0(12)
C17 C16 H16 118.5(12)
C16 C17 H17 121.3(12)
C18 C17 C16 120.15(11)
C18 C17 H17 118.6(12)
C13 C18 H18 119.4(12)
C17 C18 C13 119.59(11)
C17 C18 H18 121.0(12)
P1 C19 H19 104.4(11)
C20 C19 P1 110.64(8)
C20 C19 H19 107.7(11)
C21 C19 P1 114.81(8)
C21 C19 C20 109.15(9)
C21 C19 H19 109.9(11)
C19 C20 H20A 113.4(13)
C19 C20 H20B 109.7(13)
C19 C20 H20C 111.2(11)
H20A C20 H20B 108.3(18)
H20A C20 H20C 107.7(17)
H20B C20 H20C 106.2(17)
C19 C21 H21A 110.1(12)
C19 C21 H21B 109.5(12)
C19 C21 H21C 114.0(14)
H21A C21 H21B 110.6(17)
H21A C21 H21C 104.7(18)
H21B C21 H21C 107.9(18)
P1 C22 H22 102.4(10)
C23 C22 P1 111.29(8)
C23 C22 C24 109.51(10)
C23 C22 H22 110.3(10)
C24 C22 P1 112.15(8)
C24 C22 H22 111.0(11)
C22 C23 H23A 110.5(12)
C22 C23 H23B 111.4(13)
C22 C23 H23C 112.9(12)
H23A C23 H23B 108.6(17)
H23A C23 H23C 108.3(17)
H23B C23 H23C 104.9(17)
C22 C24 H24A 114.3(12)
C22 C24 H24B 109.0(13)
C22 C24 H24C 110.2(12)
H24A C24 H24B 108.1(17)
H24A C24 H24C 105.7(16)
H24B C24 H24C 109.4(17)
P2 C25 H25 105.8(11)
C26 C25 P2 111.54(8)
C26 C25 H25 109.1(11)
C27 C25 P2 110.80(7)
C27 C25 C26 111.27(11)
C27 C25 H25 108.1(10)
C25 C26 H26A 111.9(12)
C25 C26 H26B 107.9(13)
C25 C26 H26C 114.1(12)
H26A C26 H26B 106.4(17)
H26A C26 H26C 107.4(16)
H26B C26 H26C 108.9(17)
C25 C27 H27A 112.9(12)
C25 C27 H27B 110.2(12)
C25 C27 H27C 110.1(11)
H27A C27 H27B 107.1(16)
H27A C27 H27C 106.6(16)
H27B C27 H27C 109.8(16)
P2 C28 H28 102.4(11)
C29 C28 P2 109.96(8)
C29 C28 C30 110.70(11)
C29 C28 H28 108.0(11)
C30 C28 P2 115.85(8)
C30 C28 H28 109.4(11)
C28 C29 H29A 108.9(11)
C28 C29 H29B 108.7(11)
C28 C29 H29C 111.7(11)
H29A C29 H29B 107.5(16)
H29A C29 H29C 112.2(16)
H29B C29 H29C 107.6(15)
C28 C30 H30A 116.0(12)
C28 C30 H30B 112.1(12)
C28 C30 H30C 112.1(12)
H30A C30 H30B 107.4(17)
H30A C30 H30C 107.1(17)
H30B C30 H30C 101.0(16)
C32 C31 B1 120.83(10)
C36 C31 C32 114.96(10)
C36 C31 B1 124.17(9)
C31 C32 H32 118.0(12)
C33 C32 C31 122.87(12)
C33 C32 H32 119.1(12)
C32 C33 H33 119.3(13)
C34 C33 C32 120.14(12)
C34 C33 H33 120.5(13)
C33 C34 H34 120.0(13)
C35 C34 C33 118.75(12)
C35 C34 H34 121.2(13)
C34 C35 C36 120.27(12)
C34 C35 H35 122.4(12)
C36 C35 H35 117.4(12)
C31 C36 H36 119.8(10)
C35 C36 C31 122.97(11)
C35 C36 H36 117.2(10)
C38 C37 C42 115.09(10)
C38 C37 B1 123.17(10)
C42 C37 B1 121.62(9)
C37 C38 H38 120.7(12)
C39 C38 C37 122.52(12)
C39 C38 H38 116.8(12)
C38 C39 H39 118.6(13)
C40 C39 C38 120.47(12)
C40 C39 H39 120.9(13)
C39 C40 C41 118.95(12)
C39 C40 H40 118.1(13)
C41 C40 H40 123.0(13)
C40 C41 C42 120.04(13)
C40 C41 H41 120.4(12)
C42 C41 H41 119.6(12)
C37 C42 H42 120.2(11)
C41 C42 C37 122.92(11)
C41 C42 H42 116.9(11)
C44 C43 C48 115.58(9)
C44 C43 B1 122.03(9)
C48 C43 B1 121.82(9)
C43 C44 H44 120.1(11)
C45 C44 C43 122.87(9)
C45 C44 H44 117.1(11)
C44 C45 H45 121.1(10)
C46 C45 C44 119.81(10)
C46 C45 H45 119.1(10)
C45 C46 H46 119.5(11)
C47 C46 C45 119.04(10)
C47 C46 H46 121.4(11)
C46 C47 C48 120.28(10)
C46 C47 H47 119.7(11)
C48 C47 H47 120.0(11)
C43 C48 H48 118.6(12)
C47 C48 C43 122.33(10)
C47 C48 H48 119.0(12)
C50 C49 C54 115.00(9)
C50 C49 B1 124.04(9)
C54 C49 B1 120.96(9)
C49 C50 H50 119.5(10)
C51 C50 C49 122.88(9)
C51 C50 H50 117.6(10)
C50 C51 H51 117.9(11)
C52 C51 C50 120.14(10)
C52 C51 H51 122.0(11)
C51 C52 H52 123.2(12)
C53 C52 C51 118.76(9)
C53 C52 H52 118.0(12)
C52 C53 C54 120.24(10)
C52 C53 H53 118.5(11)
C54 C53 H53 121.2(11)
C49 C54 H54 116.8(11)
C53 C54 C49 122.98(10)
C53 C54 H54 120.2(11)
C31 B1 C37 109.81(8)
C31 B1 C49 111.54(8)
C43 B1 C31 110.31(8)
C43 B1 C37 109.77(8)
C43 B1 C49 106.79(8)
C49 B1 C37 108.56(8)
C58 O1 C55 107.4(3)
O1 C55 H55A 110.2
O1 C55 H55B 110.2
O1 C55 C56 107.7(3)
H55A C55 H55B 108.5
C56 C55 H55A 110.2
C56 C55 H55B 110.2
C55 C56 H56A 111.2
C55 C56 H56B 111.2
H56A C56 H56B 109.1
C57 C56 C55 102.9(3)
C57 C56 H56A 111.2
C57 C56 H56B 111.2
C56 C57 H57A 109.9
C56 C57 H57B 109.9
H57A C57 H57B 108.3
C58 C57 C56 108.8(4)
C58 C57 H57A 109.9
C58 C57 H57B 109.9
O1 C58 H58A 109.4
O1 C58 H58B 109.4
C57 C58 O1 111.0(5)
C57 C58 H58A 109.4
C57 C58 H58B 109.4
H58A C58 H58B 108.0

loop_
_geom_bond_atom_site_label_1
_geom_bond_atom_site_label_2
_geom_bond_distance
Mo1 P1 2.4532(3)
Mo1 P2 2.4625(3)
Mo1 C1 2.3535(8)
Mo1 C2 2.2943(9)
Mo1 C3 2.3288(10)
Mo1 C4 2.3503(9)
Mo1 C5 2.2873(9)
Mo1 C6 2.3168(9)
Mo1 H 1.78(2)
Mo1 HA 1.631(19)
Mo1 HB 1.62(2)
P1 C8 1.8346(10)
P1 C19 1.8587(11)
P1 C22 1.8553(10)
P2 C14 1.8375(10)
P2 C25 1.8453(10)
P2 C28 1.8682(10)
C1 C2 1.4145(13)
C1 C6 1.4072(12)
C1 C7 1.4853(12)
C2 C3 1.4349(13)
C2 H2 0.918(17)
C3 C4 1.4051(13)
C3 H3 0.925(17)
C4 C5 1.4209(13)
C4 C13 1.4897(12)
C5 C6 1.4349(12)
C5 H5 0.941(17)
C6 H6 0.959(16)
C7 C8 1.3948(14)
C7 C12 1.3991(13)
C8 C9 1.4011(14)
C9 C10 1.3924(17)
C9 H9 0.908(19)
C10 C11 1.387(2)
C10 H10 1.04(2)
C11 C12 1.3898(15)
C11 H11 0.93(2)
C12 H12 0.915(17)
C13 C14 1.4024(14)
C13 C18 1.3937(15)
C14 C15 1.4022(13)
C15 C16 1.3903(17)
C15 H15 0.892(18)
C16 C17 1.3898(18)
C16 H16 0.98(2)
C17 C18 1.3902(15)
C17 H17 0.92(2)
C18 H18 0.93(2)
C19 C20 1.5311(16)
C19 C21 1.5246(16)
C19 H19 0.975(19)
C20 H20A 0.94(2)
C20 H20B 0.97(2)
C20 H20C 0.964(19)
C21 H21A 0.94(2)
C21 H21B 1.01(2)
C21 H21C 0.92(2)
C22 C23 1.5265(16)
C22 C24 1.5334(17)
C22 H22 1.012(19)
C23 H23A 1.00(2)
C23 H23B 0.99(2)
C23 H23C 0.97(2)
C24 H24A 0.99(2)
C24 H24B 0.92(2)
C24 H24C 0.944(19)
C25 C26 1.5331(17)
C25 C27 1.5255(16)
C25 H25 0.935(18)
C26 H26A 0.92(2)
C26 H26B 0.97(2)
C26 H26C 1.02(2)
C27 H27A 1.04(2)
C27 H27B 0.98(2)
C27 H27C 1.004(19)
C28 C29 1.5285(18)
C28 C30 1.5325(16)
C28 H28 1.025(19)
C29 H29A 0.957(19)
C29 H29B 1.02(2)
C29 H29C 1.06(2)
C30 H30A 0.99(2)
C30 H30B 0.98(2)
C30 H30C 0.908(19)
C31 C32 1.4095(15)
C31 C36 1.4061(15)
C31 B1 1.6466(15)
C32 C33 1.3968(18)
C32 H32 0.96(2)
C33 C34 1.394(2)
C33 H33 0.96(2)
C34 C35 1.388(2)
C34 H34 0.93(2)
C35 C36 1.3967(17)
C35 H35 0.95(2)
C36 H36 0.929(17)
C37 C38 1.4039(15)
C37 C42 1.4083(16)
C37 B1 1.6543(15)
C38 C39 1.3985(18)
C38 H38 0.891(19)
C39 C40 1.383(2)
C39 H39 0.93(2)
C40 C41 1.387(2)
C40 H40 0.95(2)
C41 C42 1.3942(17)
C41 H41 1.00(2)
C42 H42 0.975(19)
C43 C44 1.4047(14)
C43 C48 1.4062(14)
C43 B1 1.6431(15)
C44 C45 1.3951(14)
C44 H44 0.926(18)
C45 C46 1.3921(16)
C45 H45 0.974(16)
C46 C47 1.3916(17)
C46 H46 0.963(18)
C47 C48 1.3957(16)
C47 H47 0.983(19)
C48 H48 0.93(2)
C49 C50 1.4052(14)
C49 C54 1.4083(14)
C49 B1 1.6501(14)
C50 C51 1.3975(14)
C50 H50 0.993(17)
C51 C52 1.3915(16)
C51 H51 0.961(18)
C52 C53 1.3905(17)
C52 H52 0.937(18)
C53 C54 1.3924(15)
C53 H53 0.947(17)
C54 H54 0.970(19)
O1 C55 1.431(4)
O1 C58 1.407(3)
C55 H55A 0.9900
C55 H55B 0.9900
C55 C56 1.456(6)
C56 H56A 0.9900
C56 H56B 0.9900
C56 C57 1.514(8)
C57 H57A 0.9900
C57 H57B 0.9900
C57 C58 1.305(6)
C58 H58A 0.9900
C58 H58B 0.9900

loop_
_geom_torsion_atom_site_label_1
_geom_torsion_atom_site_label_2
_geom_torsion_atom_site_label_3
_geom_torsion_atom_site_label_4
_geom_torsion
Mo1 P1 C8 C7 2.65(9)
Mo1 P1 C8 C9 -179.37(9)
Mo1 P1 C19 C20 -64.32(9)
Mo1 P1 C19 C21 59.76(9)
Mo1 P1 C22 C23 66.62(9)
Mo1 P1 C22 C24 -56.46(9)
Mo1 P2 C14 C13 6.26(8)
Mo1 P2 C14 C15 -176.54(8)
Mo1 P2 C25 C26 -67.12(9)
Mo1 P2 C25 C27 57.42(8)
Mo1 P2 C28 C29 -65.69(9)
Mo1 P2 C28 C30 167.87(9)
Mo1 C1 C2 C3 59.65(8)
Mo1 C1 C6 C5 -56.10(8)
Mo1 C1 C7 C8 3.23(12)
Mo1 C1 C7 C12 -179.27(7)
Mo1 C2 C3 C4 56.76(8)
Mo1 C3 C4 C5 52.11(8)
Mo1 C3 C4 C13 -116.75(9)
Mo1 C4 C5 C6 59.37(8)
Mo1 C4 C13 C14 6.11(12)
Mo1 C4 C13 C18 -176.87(8)
Mo1 C5 C6 C1 57.65(8)
P1 C8 C9 C10 -177.98(10)
P2 C14 C15 C16 -174.73(9)
C1 C2 C3 Mo1 -60.32(8)
C1 C2 C3 C4 -3.56(14)
C1 C7 C8 P1 -3.76(12)
C1 C7 C8 C9 178.16(10)
C1 C7 C12 C11 -178.37(10)
C2 C1 C6 Mo1 51.76(8)
C2 C1 C6 C5 -4.34(14)
C2 C1 C7 C8 -79.61(12)
C2 C1 C7 C12 97.89(11)
C2 C3 C4 Mo1 -55.43(8)
C2 C3 C4 C5 -3.32(14)
C2 C3 C4 C13 -172.18(9)
C3 C4 C5 Mo1 -52.99(8)
C3 C4 C5 C6 6.38(14)
C3 C4 C13 C14 92.63(12)
C3 C4 C13 C18 -90.35(13)
C4 C5 C6 Mo1 -60.19(8)
C4 C5 C6 C1 -2.54(14)
C4 C13 C14 P2 -8.02(12)
C4 C13 C14 C15 174.61(9)
C4 C13 C18 C17 -176.50(11)
C5 C4 C13 C14 -76.45(12)
C5 C4 C13 C18 100.56(12)
C6 C1 C2 Mo1 -52.23(8)
C6 C1 C2 C3 7.42(14)
C6 C1 C7 C8 89.19(11)
C6 C1 C7 C12 -93.31(12)
C7 C1 C2 Mo1 116.65(8)
C7 C1 C2 C3 176.30(9)
C7 C1 C6 Mo1 -116.77(8)
C7 C1 C6 C5 -172.87(9)
C7 C8 C9 C10 -0.04(18)
C8 P1 C19 C20 52.38(9)
C8 P1 C19 C21 176.45(8)
C8 P1 C22 C23 -51.94(9)
C8 P1 C22 C24 -175.01(8)
C8 C7 C12 C11 -0.95(16)
C8 C9 C10 C11 -0.3(2)
C9 C10 C11 C12 0.0(2)
C10 C11 C12 C7 0.64(18)
C12 C7 C8 P1 178.72(8)
C12 C7 C8 C9 0.65(16)
C13 C4 C5 Mo1 116.15(8)
C13 C4 C5 C6 175.53(9)
C13 C14 C15 C16 2.40(16)
C14 P2 C25 C26 173.29(8)
C14 P2 C25 C27 -62.16(8)
C14 P2 C28 C29 51.70(9)
C14 P2 C28 C30 -74.74(11)
C14 C13 C18 C17 0.44(18)
C14 C15 C16 C17 -0.44(18)
C15 C16 C17 C18 -1.6(2)
C16 C17 C18 C13 1.6(2)
C18 C13 C14 P2 174.95(9)
C18 C13 C14 C15 -2.41(15)
C19 P1 C8 C7 -122.87(8)
C19 P1 C8 C9 55.11(10)
C19 P1 C22 C23 -156.41(8)
C19 P1 C22 C24 80.52(9)
C22 P1 C8 C7 128.44(8)
C22 P1 C8 C9 -53.57(11)
C22 P1 C19 C20 159.43(8)
C22 P1 C19 C21 -76.49(9)
C25 P2 C14 C13 133.71(8)
C25 P2 C14 C15 -49.09(10)
C25 P2 C28 C29 161.08(8)
C25 P2 C28 C30 34.64(12)
C28 P2 C14 C13 -116.47(8)
C28 P2 C14 C15 60.73(10)
C28 P2 C25 C26 63.75(9)
C28 P2 C25 C27 -171.71(8)
C31 C32 C33 C34 1.3(2)
C32 C31 C36 C35 0.93(17)
C32 C31 B1 C37 -75.55(13)
C32 C31 B1 C43 45.55(14)
C32 C31 B1 C49 164.06(10)
C32 C33 C34 C35 0.6(2)
C33 C34 C35 C36 -1.7(2)
C34 C35 C36 C31 0.9(2)
C36 C31 C32 C33 -2.03(19)
C36 C31 B1 C37 101.82(12)
C36 C31 B1 C43 -137.07(10)
C36 C31 B1 C49 -18.57(14)
C37 C38 C39 C40 0.72(19)
C38 C37 C42 C41 0.88(17)
C38 C37 B1 C31 28.99(13)
C38 C37 B1 C43 -92.44(11)
C38 C37 B1 C49 151.17(9)
C38 C39 C40 C41 0.3(2)
C39 C40 C41 C42 -0.7(2)
C40 C41 C42 C37 0.07(19)
C42 C37 C38 C39 -1.28(16)
C42 C37 B1 C31 -155.07(10)
C42 C37 B1 C43 83.50(11)
C42 C37 B1 C49 -32.89(13)
C43 C44 C45 C46 -0.38(15)
C44 C43 C48 C47 -3.04(15)
C44 C43 B1 C31 -153.45(9)
C44 C43 B1 C37 -32.32(12)
C44 C43 B1 C49 85.18(11)
C44 C45 C46 C47 -2.06(15)
C45 C46 C47 C48 1.88(16)
C46 C47 C48 C43 0.76(17)
C48 C43 C44 C45 2.86(14)
C48 C43 B1 C31 35.57(13)
C48 C43 B1 C37 156.70(9)
C48 C43 B1 C49 -85.81(11)
C49 C50 C51 C52 1.33(15)
C50 C49 C54 C53 0.35(17)
C50 C49 B1 C31 -106.80(11)
C50 C49 B1 C37 132.09(10)
C50 C49 B1 C43 13.79(13)
C50 C51 C52 C53 -0.75(16)
C51 C52 C53 C54 0.04(17)
C52 C53 C54 C49 0.15(19)
C54 C49 C50 C51 -1.09(15)
C54 C49 B1 C31 73.99(12)
C54 C49 B1 C37 -47.12(13)
C54 C49 B1 C43 -165.42(9)
B1 C31 C32 C33 175.57(13)
B1 C31 C36 C35 -176.58(11)
B1 C37 C38 C39 174.91(10)
B1 C37 C42 C41 -175.37(11)
B1 C43 C44 C45 -168.64(9)
B1 C43 C48 C47 168.48(10)
B1 C49 C50 C51 179.66(9)
B1 C49 C54 C53 179.63(11)
O1 C55 C56 C57 -5.4(7)
C55 O1 C58 C57 11.8(6)
C55 C56 C57 C58 12.7(8)
C56 C57 C58 O1 -15.4(7)
C58 O1 C55 C56 -2.9(5)
